data_1552171
loop_
_publ_author_name
'Shaili, Evyenia'
'Salassa, Luca'
'Woods, Julie A.'
'Clarkson, Guy'
'Sadler, Peter J.'
'Farrer, Nicola J.'

_publ_section_title
;
 Platinum(iv) dihydroxido diazido N-(heterocyclic)imine complexes are
 potently photocytotoxic when irradiated with visible light
;
_journal_name_full 'Chemical Science'
_journal_paper_doi 10.1039/C9SC02644D
_journal_year 2019
_chemical_formula_moiety '2(C4 H7 N5 O Pt0.5), H2 O'
_chemical_formula_sum 'C8 H16 N10 O3 Pt'
_chemical_formula_weight 495.40
_space_group_crystal_system triclinic
_space_group_IT_number 2
_space_group_name_Hall '-P 1'
_space_group_name_H-M_alt 'P -1'
_symmetry_space_group_name_Hall '-P 1'
_symmetry_space_group_name_H-M 'P -1'
_atom_sites_solution_hydrogens mixed
_atom_sites_solution_primary iterative
_audit_creation_date 2019-03-30
_audit_creation_method
;
Olex2 1.2
(compiled 2018.05.29 svn.r3508 for OlexSys, GUI svn.r5506)
;
_audit_update_record
;
2019-04-03 deposited with the CCDC.    2019-08-08 downloaded from the CCDC.
;
_cell_angle_alpha 71.076(5)
_cell_angle_beta 79.831(4)
_cell_angle_gamma 84.892(6)
_cell_formula_units_Z 2
_cell_length_a 8.4653(5)
_cell_length_b 8.7128(6)
_cell_length_c 10.9563(4)
_cell_measurement_reflns_used 2793
_cell_measurement_temperature 150(2)
_cell_measurement_theta_max 29.5220
_cell_measurement_theta_min 3.3260
_cell_volume 751.97(8)
_computing_cell_refinement 'CrysAlisPro 1.171.39.46 (Rigaku OD, 2018)'
_computing_data_collection 'CrysAlisPro 1.171.39.46 (Rigaku OD, 2018)'
_computing_data_reduction 'CrysAlisPro 1.171.39.46 (Rigaku OD, 2018)'
_computing_molecular_graphics 'Olex2 (Dolomanov et al., 2009)'
_computing_publication_material 'Olex2 (Dolomanov et al., 2009)'
_computing_structure_refinement 'ShelXL (Sheldrick, 2015)'
_computing_structure_solution 'ShelXT (Sheldrick, 2015)'
_diffrn_ambient_temperature 150(2)
_diffrn_detector 'CCD plate'
_diffrn_detector_area_resol_mean 10.2833
_diffrn_detector_type Ruby
_diffrn_measured_fraction_theta_full 0.999
_diffrn_measured_fraction_theta_max 0.869
_diffrn_measurement_details
;
List of Runs (angles in degrees, time in seconds):

  # Type    Start    End  Width  t~exp~   \w     \q     \k     \f   Frames
#--------------------------------------------------------------------------
  1  \w    -68.00  47.00   1.00   10.00    --   12.37 -19.00-150.00  115
  2  \w     -6.00  86.00   1.00   10.00    --   12.37  38.00  30.00   92
  3  \w     46.00  93.00   1.00   10.00    --   12.37 178.00 -90.00   47
  4  \w   -102.00 -61.00   1.00   10.00    --  -13.30-178.00   0.00   41
  5  \w    -17.00  28.00   1.00   10.00    --  -13.30 -99.00-180.00   45
;
_diffrn_measurement_device 'four-circle diffractometer'
_diffrn_measurement_device_type 'Xcalibur, Ruby, Gemini'
_diffrn_measurement_method '\w scans'
_diffrn_orient_matrix_type 'CrysAlisPro convention (1999,Acta A55,543-557)'
_diffrn_orient_matrix_UB_11 0.0315086000
_diffrn_orient_matrix_UB_12 0.0698943000
_diffrn_orient_matrix_UB_13 0.0053615000
_diffrn_orient_matrix_UB_21 0.0791255000
_diffrn_orient_matrix_UB_22 -0.0315700000
_diffrn_orient_matrix_UB_23 -0.0128314000
_diffrn_orient_matrix_UB_31 0.0011597000
_diffrn_orient_matrix_UB_32 0.0391549000
_diffrn_orient_matrix_UB_33 -0.0678847000
_diffrn_radiation_monochromator graphite
_diffrn_radiation_probe x-ray
_diffrn_radiation_type MoK\a
_diffrn_radiation_wavelength 0.71073
_diffrn_reflns_av_R_equivalents 0.0408
_diffrn_reflns_av_unetI/netI 0.0534
_diffrn_reflns_Laue_measured_fraction_full 0.999
_diffrn_reflns_Laue_measured_fraction_max 0.869
_diffrn_reflns_limit_h_max 10
_diffrn_reflns_limit_h_min -10
_diffrn_reflns_limit_k_max 9
_diffrn_reflns_limit_k_min -11
_diffrn_reflns_limit_l_max 14
_diffrn_reflns_limit_l_min -14
_diffrn_reflns_number 6671
_diffrn_reflns_point_group_measured_fraction_full 0.999
_diffrn_reflns_point_group_measured_fraction_max 0.869
_diffrn_reflns_theta_full 25.242
_diffrn_reflns_theta_max 29.703
_diffrn_reflns_theta_min 2.901
_diffrn_source 'fine-focus sealed X-ray tube'
_diffrn_source_type 'Enhance (Mo) X-ray Source'
_exptl_absorpt_coefficient_mu 9.361
_exptl_absorpt_correction_T_max 0.422
_exptl_absorpt_correction_T_min 0.079
_exptl_absorpt_correction_type analytical
_exptl_absorpt_process_details
;
CrysAlisPro 1.171.39.46 (Rigaku Oxford Diffraction, 2018)
Analytical numeric absorption correction using a multifaceted crystal
            model based on expressions derived by R.C. Clark & J.S. Reid.
(Clark, R. C. & Reid, J. S. (1995). Acta Cryst. A51, 887-897)
Empirical absorption correction using spherical harmonics,
 implemented in SCALE3 ABSPACK scaling algorithm.
;
_exptl_crystal_colour yellow
_exptl_crystal_colour_primary yellow
_exptl_crystal_density_diffrn 2.188
_exptl_crystal_description block
_exptl_crystal_F_000 472
_exptl_crystal_size_max 0.2
_exptl_crystal_size_mid 0.2
_exptl_crystal_size_min 0.06
_refine_diff_density_max 2.176
_refine_diff_density_min -2.158
_refine_diff_density_rms 0.258
_refine_ls_extinction_method none
_refine_ls_goodness_of_fit_ref 1.021
_refine_ls_hydrogen_treatment constr
_refine_ls_matrix_type full
_refine_ls_number_parameters 209
_refine_ls_number_reflns 3708
_refine_ls_number_restraints 3
_refine_ls_restrained_S_all 1.022
_refine_ls_R_factor_all 0.0539
_refine_ls_R_factor_gt 0.0396
_refine_ls_shift/su_max 0.000
_refine_ls_shift/su_mean 0.000
_refine_ls_structure_factor_coef Fsqd
_refine_ls_weighting_details 'w=1/[\s^2^(Fo^2^)+(0.0624P)^2^] where P=(Fo^2^+2Fc^2^)/3'
_refine_ls_weighting_scheme calc
_refine_ls_wR_factor_gt 0.1000
_refine_ls_wR_factor_ref 0.1154
_reflns_Friedel_coverage 0.000
_reflns_number_gt 2572
_reflns_number_total 3708
_reflns_threshold_expression 'I > 2\s(I)'
_cod_data_source_file c9sc02644d2.cif
_cod_data_source_block es9
_cod_database_code 1552171
_shelx_shelxl_version_number 2018/3
_chemical_oxdiff_formula 'C20 H20 N4 O5 Pt'
_shelx_space_group_comment
;
The symmetry employed for this shelxl refinement is uniquely defined
by the following loop, which should always be used as a source of
symmetry information in preference to the above space-group names.
They are only intended as comments.
;
_shelx_estimated_absorpt_t_max 0.604
_shelx_estimated_absorpt_t_min 0.256
_reflns_odcompleteness_completeness 99.79
_reflns_odcompleteness_iscentric 1
_reflns_odcompleteness_theta 27.01
_olex2_refinement_description
;
The hydrogens on the OH ligands were detected in a difference map but these 
and the water OHs were placed at calculated positions for the refinement.

1. Fixed Uiso
 At 1.2 times of:
  All C(H) groups
 At 1.5 times of:
  All C(H,H,H) groups, All O(H) groups, All O(H,H) groups
2. Restrained distances
 N7-H2A
 2.2 with sigma of 0.02
 O2-H1
 2.2 with sigma of 0.02
 H3B-O1
 2 with sigma of 0.02
3.a Free rotating group:
 O3(H3A,H3B)
3.b Aromatic/amide H refined with riding coordinates:
 C2(H2), C4(H4), C5(H5), C12(H12), C14(H14), C15(H15)
3.c Idealised Me refined as rotating group:
 C6(H6A,H6B,H6C), C16(H16A,H16B,H16C)
3.d Idealised tetrahedral OH refined as rotating group:
 O1(H1), O2(H2A)
;
_olex2_submission_special_instructions 'No special instructions were received'
_oxdiff_exptl_absorpt_empirical_details
;
Empirical correction (ABSPACK) includes:
- Absorption correction using spherical harmonics
- Frame scaling
;
_oxdiff_exptl_absorpt_empirical_full_max 1.974
_oxdiff_exptl_absorpt_empirical_full_min 0.604

loop_
_space_group_symop_operation_xyz
'x, y, z'
'-x, -y, -z'

loop_
_atom_site_label
_atom_site_type_symbol
_atom_site_fract_x
_atom_site_fract_y
_atom_site_fract_z
_atom_site_U_iso_or_equiv
_atom_site_adp_type
_atom_site_occupancy
_atom_site_site_symmetry_order
_atom_site_calc_flag
_atom_site_refinement_flags_posn
_atom_site_refinement_flags_adp
_atom_site_refinement_flags_occupancy
Pt1 Pt 0.000000 0.500000 1.000000 0.01808(12) Uani 1 2 d S T P
N1 N 0.2183(5) 0.3954(6) 0.9853(4) 0.0239(11) Uani 1 1 d . . .
O1 O 0.0576(5) 0.6569(5) 0.8212(3) 0.0284(9) Uani 1 1 d D . .
H1 H 0.073452 0.606646 0.766100 0.043 Uiso 1 1 calc DGR . .
C2 C 0.2947(7) 0.3518(9) 0.8843(5) 0.0325(15) Uani 1 1 d . . .
H2 H 0.254381 0.371284 0.804778 0.039 Uiso 1 1 calc R . .
N3 N 0.4348(6) 0.2776(8) 0.9089(5) 0.0347(13) Uani 1 1 d . . .
C4 C 0.4540(7) 0.2768(9) 1.0306(6) 0.0378(17) Uani 1 1 d . . .
H4 H 0.544108 0.234003 1.073275 0.045 Uiso 1 1 calc R . .
C5 C 0.3216(7) 0.3478(8) 1.0778(6) 0.0263(14) Uani 1 1 d . . .
H5 H 0.301168 0.363362 1.161164 0.032 Uiso 1 1 calc R . .
C6 C 0.5500(9) 0.2118(12) 0.8190(7) 0.059(2) Uani 1 1 d . . .
H6A H 0.496120 0.202250 0.749791 0.088 Uiso 1 1 calc GR . .
H6B H 0.590761 0.104492 0.867487 0.088 Uiso 1 1 calc GR . .
H6C H 0.639698 0.284997 0.780095 0.088 Uiso 1 1 calc GR . .
N7 N -0.0786(6) 0.3396(7) 0.9239(4) 0.0271(11) Uani 1 1 d D . .
N8 N -0.1171(7) 0.2082(8) 0.9955(6) 0.0315(14) Uani 1 1 d . . .
N9 N -0.1597(9) 0.0776(9) 1.0565(6) 0.0407(17) Uani 1 1 d . . .
Pt2 Pt 0.000000 0.500000 0.500000 0.01793(11) Uani 1 2 d S T P
N11 N 0.0677(5) 0.7309(6) 0.4248(4) 0.0218(10) Uani 1 1 d . . .
C12 C 0.1610(8) 0.8003(9) 0.4741(7) 0.0269(15) Uani 1 1 d . . .
H12 H 0.209490 0.747445 0.549507 0.032 Uiso 1 1 calc R . .
N13 N 0.1777(7) 0.9564(7) 0.4023(5) 0.0238(12) Uani 1 1 d . . .
C14 C 0.0873(6) 0.9909(8) 0.3035(5) 0.0293(14) Uani 1 1 d . . .
H14 H 0.076061 1.092193 0.237859 0.035 Uiso 1 1 calc R . .
C15 C 0.0182(7) 0.8518(8) 0.3193(5) 0.0287(14) Uani 1 1 d . . .
H15 H -0.053527 0.838023 0.266345 0.034 Uiso 1 1 calc R . .
C16 C 0.2793(7) 1.0690(9) 0.4255(6) 0.0351(15) Uani 1 1 d . . .
H16A H 0.300612 1.027260 0.515677 0.053 Uiso 1 1 calc GR . .
H16B H 0.223956 1.175659 0.410929 0.053 Uiso 1 1 calc GR . .
H16C H 0.381003 1.079383 0.365188 0.053 Uiso 1 1 calc GR . .
N17 N 0.2118(6) 0.4351(7) 0.5739(4) 0.0292(12) Uani 1 1 d . . .
N18 N 0.3264(7) 0.4138(8) 0.4979(6) 0.0369(14) Uani 1 1 d . . .
N19 N 0.4405(8) 0.3975(12) 0.4313(8) 0.078(3) Uani 1 1 d . . .
O3 O 0.3524(6) 0.7874(7) 0.7245(4) 0.0427(12) Uani 1 1 d . . .
H3A H 0.392633 0.693070 0.721055 0.064 Uiso 1 1 d G . .
H3B H 0.256834 0.775636 0.770571 0.064 Uiso 1 1 d DG . .
O2 O -0.1010(5) 0.5472(5) 0.6649(3) 0.0290(10) Uani 1 1 d D . .
H2A H -0.123424 0.459573 0.724609 0.044 Uiso 1 1 calc DGR . .

loop_
_atom_site_aniso_label
_atom_site_aniso_U_11
_atom_site_aniso_U_22
_atom_site_aniso_U_33
_atom_site_aniso_U_23
_atom_site_aniso_U_13
_atom_site_aniso_U_12
Pt1 0.01561(18) 0.0262(2) 0.01383(17) -0.00744(13) -0.00456(11) 0.00077(13)
N1 0.016(2) 0.039(3) 0.017(2) -0.006(2) -0.0065(17) -0.002(2)
O1 0.031(2) 0.036(3) 0.0199(19) -0.0111(18) -0.0046(15) -0.0025(19)
C2 0.025(3) 0.046(4) 0.024(3) -0.012(3) -0.002(2) 0.011(3)
N3 0.028(3) 0.051(4) 0.027(3) -0.019(3) -0.002(2) 0.006(3)
C4 0.027(3) 0.055(5) 0.029(3) -0.006(3) -0.014(2) 0.005(3)
C5 0.020(3) 0.038(4) 0.023(3) -0.007(3) -0.012(2) -0.002(3)
C6 0.038(4) 0.092(8) 0.046(5) -0.031(5) -0.001(3) 0.022(5)
N7 0.038(3) 0.029(3) 0.016(2) -0.006(2) -0.0075(18) -0.010(2)
N8 0.033(3) 0.041(4) 0.028(3) -0.018(3) -0.010(2) 0.001(3)
N9 0.042(4) 0.040(4) 0.042(4) -0.016(3) -0.010(3) 0.006(3)
Pt2 0.01709(18) 0.0246(2) 0.01376(17) -0.00660(13) -0.00521(11) -0.00152(13)
N11 0.021(2) 0.025(3) 0.017(2) -0.0006(18) -0.0082(16) 0.001(2)
C12 0.029(4) 0.032(4) 0.024(3) -0.011(3) -0.012(3) 0.000(3)
N13 0.018(3) 0.029(3) 0.026(3) -0.012(2) -0.0012(19) -0.005(2)
C14 0.026(3) 0.034(4) 0.026(3) -0.003(3) -0.010(2) 0.001(3)
C15 0.026(3) 0.039(4) 0.021(3) -0.010(3) -0.004(2) -0.004(3)
C16 0.028(3) 0.040(4) 0.037(3) -0.009(3) -0.011(2) 0.001(3)
N17 0.023(3) 0.039(4) 0.026(3) -0.010(2) -0.006(2) -0.001(2)
N18 0.028(3) 0.042(4) 0.052(4) -0.024(3) -0.016(3) -0.007(3)
N19 0.032(4) 0.135(9) 0.107(6) -0.097(6) 0.000(4) -0.001(4)
O3 0.035(3) 0.056(4) 0.039(3) -0.017(3) -0.006(2) -0.005(3)
O2 0.035(2) 0.038(3) 0.0168(18) -0.0120(18) -0.0021(15) -0.002(2)

loop_
_atom_type_symbol
_atom_type_description
_atom_type_scat_dispersion_real
_atom_type_scat_dispersion_imag
_atom_type_scat_source
C C 0.0033 0.0016 'International Tables Vol C Tables 4.2.6.8 and 6.1.1.4'
H H 0.0000 0.0000 'International Tables Vol C Tables 4.2.6.8 and 6.1.1.4'
N N 0.0061 0.0033 'International Tables Vol C Tables 4.2.6.8 and 6.1.1.4'
O O 0.0106 0.0060 'International Tables Vol C Tables 4.2.6.8 and 6.1.1.4'
Pt Pt -1.7033 8.3905 'International Tables Vol C Tables 4.2.6.8 and 6.1.1.4'

loop_
_exptl_crystal_face_index_h
_exptl_crystal_face_index_k
_exptl_crystal_face_index_l
_exptl_crystal_face_perp_dist
-11 4 0 0.0415
-7 4 -10 0.0614
1 11 -1 0.0169
11 -4 -1 0.1399
-1 -12 -1 0.0353
-4 3 -13 0.0978
1 -2 14 0.0886
11 -4 0 0.1370

loop_
_geom_angle_atom_site_label_1
_geom_angle_atom_site_label_2
_geom_angle_atom_site_label_3
_geom_angle
_geom_angle_site_symmetry_1
_geom_angle_site_symmetry_3
N1 Pt1 N1 180.0 . 2_567
N1 Pt1 O1 89.86(17) 2_567 2_567
N1 Pt1 O1 89.86(17) . .
N1 Pt1 O1 90.14(17) 2_567 .
N1 Pt1 O1 90.14(17) . 2_567
N1 Pt1 N7 89.0(2) 2_567 2_567
N1 Pt1 N7 89.0(2) . .
N1 Pt1 N7 91.0(2) . 2_567
N1 Pt1 N7 91.0(2) 2_567 .
O1 Pt1 O1 180.0 . 2_567
O1 Pt1 N7 89.08(17) . 2_567
O1 Pt1 N7 90.92(17) . .
O1 Pt1 N7 90.92(17) 2_567 2_567
O1 Pt1 N7 89.08(17) 2_567 .
N7 Pt1 N7 180.0(2) 2_567 .
C2 N1 Pt1 126.5(4) . .
C2 N1 C5 105.2(5) . .
C5 N1 Pt1 128.3(4) . .
Pt1 O1 H1 109.5 . .
N1 C2 H2 124.5 . .
N3 C2 N1 111.1(5) . .
N3 C2 H2 124.5 . .
C2 N3 C4 107.7(5) . .
C2 N3 C6 125.7(5) . .
C4 N3 C6 126.6(6) . .
N3 C4 H4 126.6 . .
C5 C4 N3 106.9(5) . .
C5 C4 H4 126.6 . .
N1 C5 H5 125.4 . .
C4 C5 N1 109.1(5) . .
C4 C5 H5 125.4 . .
N3 C6 H6A 109.5 . .
N3 C6 H6B 109.5 . .
N3 C6 H6C 109.5 . .
H6A C6 H6B 109.5 . .
H6A C6 H6C 109.5 . .
H6B C6 H6C 109.5 . .
N8 N7 Pt1 118.8(4) . .
N9 N8 N7 174.0(7) . .
N11 Pt2 N11 180.0 2_566 .
N11 Pt2 N17 89.78(19) 2_566 2_566
N11 Pt2 N17 90.22(19) . 2_566
N11 Pt2 N17 89.78(19) . .
N11 Pt2 N17 90.22(19) 2_566 .
N11 Pt2 O2 91.32(17) 2_566 .
N11 Pt2 O2 88.68(17) . .
N11 Pt2 O2 91.32(17) . 2_566
N11 Pt2 O2 88.68(17) 2_566 2_566
N17 Pt2 N17 180.0 2_566 .
O2 Pt2 N17 89.55(17) 2_566 2_566
O2 Pt2 N17 89.55(17) . .
O2 Pt2 N17 90.45(17) . 2_566
O2 Pt2 N17 90.45(17) 2_566 .
O2 Pt2 O2 180.0 . 2_566
C12 N11 Pt2 125.4(4) . .
C12 N11 C15 106.2(5) . .
C15 N11 Pt2 128.2(4) . .
N11 C12 H12 125.0 . .
N11 C12 N13 110.0(6) . .
N13 C12 H12 125.0 . .
C12 N13 C14 108.7(6) . .
C12 N13 C16 124.8(6) . .
C14 N13 C16 126.5(6) . .
N13 C14 H14 127.2 . .
C15 C14 N13 105.5(5) . .
C15 C14 H14 127.2 . .
N11 C15 H15 125.2 . .
C14 C15 N11 109.5(5) . .
C14 C15 H15 125.2 . .
N13 C16 H16A 109.5 . .
N13 C16 H16B 109.5 . .
N13 C16 H16C 109.5 . .
H16A C16 H16B 109.5 . .
H16A C16 H16C 109.5 . .
H16B C16 H16C 109.5 . .
N18 N17 Pt2 115.6(4) . .
N19 N18 N17 175.1(7) . .
H3A O3 H3B 109.4 . .
Pt2 O2 H2A 109.5 . .

loop_
_geom_bond_atom_site_label_1
_geom_bond_atom_site_label_2
_geom_bond_distance
_geom_bond_site_symmetry_2
Pt1 N1 1.991(5) .
Pt1 N1 1.991(5) 2_567
Pt1 O1 1.997(4) .
Pt1 O1 1.997(4) 2_567
Pt1 N7 2.051(5) 2_567
Pt1 N7 2.051(5) .
N1 C2 1.328(7) .
N1 C5 1.392(7) .
O1 H1 0.8400 .
C2 H2 0.9500 .
C2 N3 1.327(7) .
N3 C4 1.369(7) .
N3 C6 1.475(8) .
C4 H4 0.9500 .
C4 C5 1.336(9) .
C5 H5 0.9500 .
C6 H6A 0.9800 .
C6 H6B 0.9800 .
C6 H6C 0.9800 .
N7 N8 1.194(8) .
N8 N9 1.169(9) .
Pt2 N11 2.004(5) 2_566
Pt2 N11 2.004(5) .
Pt2 N17 2.056(5) .
Pt2 N17 2.056(5) 2_566
Pt2 O2 2.009(3) 2_566
Pt2 O2 2.009(3) .
N11 C12 1.315(8) .
N11 C15 1.387(7) .
C12 H12 0.9500 .
C12 N13 1.337(10) .
N13 C14 1.374(7) .
N13 C16 1.468(8) .
C14 H14 0.9500 .
C14 C15 1.340(9) .
C15 H15 0.9500 .
C16 H16A 0.9800 .
C16 H16B 0.9800 .
C16 H16C 0.9800 .
N17 N18 1.204(7) .
N18 N19 1.132(8) .
O3 H3A 0.8707 .
O3 H3B 0.8699 .
O2 H2A 0.8400 .

loop_
_geom_hbond_atom_site_label_D
_geom_hbond_atom_site_label_H
_geom_hbond_atom_site_label_A
_geom_hbond_distance_DH
_geom_hbond_distance_HA
_geom_hbond_distance_DA
_geom_hbond_angle_DHA
_geom_hbond_site_symmetry_A
_geom_hbond_publ_flag
O1 H1 O2 0.84 2.18 2.784(5) 128.4 . yes
O3 H3A N19 0.87 2.29 2.967(9) 135.1 2_666 yes
O3 H3B O1 0.87 1.96 2.726(6) 146.6 . yes
O2 H2A N7 0.84 2.18 2.857(6) 137.8 . yes

loop_
_exptl_oxdiff_crystal_face_indexfrac_h
_exptl_oxdiff_crystal_face_indexfrac_k
_exptl_oxdiff_crystal_face_indexfrac_l
_exptl_oxdiff_crystal_face_x
_exptl_oxdiff_crystal_face_y
_exptl_oxdiff_crystal_face_z
-11.0012 3.9993 0.0003 -0.0671 -0.9967 0.1438
-7.0009 3.9996 -9.9997 0.0053 -0.5519 0.8273
0.9986 10.9994 -0.9997 0.7949 -0.2554 0.4997
11.0012 -3.9992 -1.0003 0.0617 1.0096 -0.0759
-0.9984 -11.9993 -1.0004 -0.8755 0.3127 -0.4031
-4.0005 2.9998 -12.9998 0.0139 -0.2444 0.9953
1.0002 -2.0001 13.9998 -0.0332 -0.0374 -1.0275
11.0012 -3.9993 -0.0003 0.0671 0.9967 -0.1438
